data_4123991
loop_
_publ_author_name
'Strouse, C.E.'
'Dahl, L.F.'

_publ_section_title
;
 XXII. Syntheses and structural analyses by x-ray diffraction and electron
 spin resonance single-crystal methods of Co3 (C O)9 Se, Fe Co2 (C O)9 Se
 and Fe Co2 (C O)9 Te. The antibonding metallic nature of an unpaired
 electron in ...
;
_journal_name_full 'Journal of the American Chemical Society'
_journal_page_first 6032
_journal_page_last 6041
_journal_volume 93
_journal_year 1971
_chemical_formula_sum 'C9 Co2 Fe O9 Te'
_chemical_name_systematic '(Fe Co2 (C O)9) Te'
_space_group_IT_number 2
_symmetry_space_group_name_Hall '-P 1 (1/2*x+1/2*y,1/2*x-1/2*y,-z)'
_symmetry_space_group_name_H-M 'C -1'
_cell_angle_alpha 117.29
_cell_angle_beta 118.73
_cell_angle_gamma 78.42
_cell_formula_units_Z 4
_cell_length_a 8.773
_cell_length_b 15.205
_cell_length_c 14.578
_cell_volume 1514.940
_citation_journal_id_ASTM JACSAT
_cod_data_source_file Strouse_JACSAT_1971_1369.cif
_cod_data_source_block C9Co2Fe1O9Te1
_cod_original_cell_volume 1514.94
_cod_original_sg_symbol_H-M 'P -1 (a+b,a-b,-c)'
_cod_original_formula_sum 'C9 Co2 Fe1 O9 Te1'
_cod_database_code 4123991

loop_
_symmetry_equiv_pos_as_xyz
x,y,z
-x,-y,-z
x+1/2,y+1/2,z
-x+1/2,-y+1/2,-z

loop_
_atom_site_label
_atom_site_type_symbol
_atom_site_fract_x
_atom_site_fract_y
_atom_site_fract_z
_atom_site_occupancy
_atom_site_U_iso_or_equiv
O3 O-2 0.9195 0.1923 0.4622 1 0.0
C8 C+2 0.6867 0.0649 0.1472 1 0.0
O6 O-2 0.9251 0.4329 0.1677 1 0.0
Fe3 Fe 0.66199 0.19073 0.23945 0.333 0.0
O4 O-2 0.3375 0.4202 0.3473 1 0.0
C2 C+2 0.036 0.3025 0.3476 1 0.0
Co1 Co 0.64834 0.38184 0.30979 0.666 0.0
Te1 Te-2 0.5292 0.26829 0.10294 1 0.0
Co2 Co 0.84876 0.28188 0.21311 0.666 0.0
C7 C+2 0.911 0.1721 0.1168 1 0.0
O8 O-2 0.7026 -0.0145 0.0897 1 0.0
O5 O-2 0.6497 0.5672 0.2948 1 0.0
Co3 Co 0.66199 0.19073 0.23945 0.666 0.0
C5 C+2 0.651 0.4944 0.3014 1 0.0
C9 C+2 0.4678 0.1764 0.2439 1 0.0
C6 C+2 0.8945 0.3745 0.1853 1 0.0
O2 O-2 0.159 0.3157 0.4315 1 0.0
O7 O-2 0.9515 0.1041 0.0567 1 0.0
C3 C+2 0.8194 0.1946 0.3755 1 0.0
O1 O-2 0.9081 0.4363 0.5516 1 0.0
C1 C+2 0.8097 0.4126 0.457 1 0.0
O9 O-2 0.3453 0.1696 0.2481 1 0.0
C4 C+2 0.4583 0.4031 0.3316 1 0.0
Fe1 Fe 0.64834 0.38184 0.30979 0.333 0.0
Fe2 Fe 0.84876 0.28188 0.21311 0.333 0.0
